data_7016023
loop_
_publ_author_name
'Nastase, Silviu'
'Maxim, Catalin'
'Andruh, Marius'
'Cano, Joan'
'Ruiz-P\'erez, Catalina'
'Faus, Juan'
'Lloret, Francesc'
'Julve, Miguel'

_publ_section_title
;
 New cyanide-bridged Mn(III)-M(III) heterometallic dinuclear complexes
 constructed from [M(III)(AA)(CN)4]- building blocks (M = Cr and Fe):
 synthesis, crystal structures and magnetic properties.
;
_journal_issue 18
_journal_name_full 'Dalton transactions (Cambridge, England : 2003)'
_journal_page_first 4898
_journal_page_last 4908
_journal_paper_doi 10.1039/c0dt01815e
_journal_volume 40
_journal_year 2011
_chemical_formula_sum 'C34 H36 Fe Mn N10 O8'
_chemical_formula_weight 823.52
_chemical_name_systematic
;
?
;
_space_group_IT_number 14
_symmetry_cell_setting monoclinic
_symmetry_space_group_name_Hall '-P 2yn'
_symmetry_space_group_name_H-M 'P 1 21/n 1'
_atom_sites_solution_hydrogens geom
_atom_sites_solution_primary direct
_atom_sites_solution_secondary difmap
_audit_creation_method SHELXL-97
_cell_angle_alpha 90.00
_cell_angle_beta 99.016(4)
_cell_angle_gamma 90.00
_cell_formula_units_Z 4
_cell_length_a 11.8545(6)
_cell_length_b 15.3334(4)
_cell_length_c 20.9626(10)
_cell_measurement_reflns_used 24617
_cell_measurement_temperature 293(2)
_cell_measurement_theta_max 67.25
_cell_measurement_theta_min 4.38
_cell_volume 3763.3(3)
_computing_cell_refinement X-Area
_computing_data_collection X-Area
_computing_data_reduction X-Area
_computing_structure_refinement 'SHELXL-97 (Sheldrick, 1997)'
_computing_structure_solution 'SHELXS-97 (Sheldrick, 1997)'
_diffrn_ambient_temperature 293(2)
_diffrn_measured_fraction_theta_full 0.993
_diffrn_measured_fraction_theta_max 0.993
_diffrn_measurement_device_type 'Stoe-IPDS II'
_diffrn_measurement_method 'omega scans'
_diffrn_radiation_monochromator graphite
_diffrn_radiation_source 'fine-focus sealed tube'
_diffrn_radiation_type MoK\a
_diffrn_radiation_wavelength 0.71073
_diffrn_reflns_av_R_equivalents 0.0701
_diffrn_reflns_av_sigmaI/netI 0.0616
_diffrn_reflns_limit_h_max 13
_diffrn_reflns_limit_h_min -15
_diffrn_reflns_limit_k_max 19
_diffrn_reflns_limit_k_min -19
_diffrn_reflns_limit_l_max 26
_diffrn_reflns_limit_l_min -26
_diffrn_reflns_number 33773
_diffrn_reflns_theta_full 27.00
_diffrn_reflns_theta_max 27.00
_diffrn_reflns_theta_min 2.37
_exptl_absorpt_coefficient_mu 0.784
_exptl_absorpt_correction_T_max 0.96
_exptl_absorpt_correction_T_min 0.91
_exptl_absorpt_correction_type multi-scan
_exptl_absorpt_process_details wingx
_exptl_crystal_colour brown
_exptl_crystal_density_diffrn 1.453
_exptl_crystal_density_meas ?
_exptl_crystal_density_method 'not measured'
_exptl_crystal_description prism
_exptl_crystal_F_000 1700
_exptl_crystal_size_max 0.75
_exptl_crystal_size_mid 0.1
_exptl_crystal_size_min 0.05
_refine_diff_density_max 0.271
_refine_diff_density_min -0.305
_refine_diff_density_rms 0.052
_refine_ls_extinction_method none
_refine_ls_goodness_of_fit_ref 1.014
_refine_ls_hydrogen_treatment mixed
_refine_ls_matrix_type full
_refine_ls_number_parameters 538
_refine_ls_number_reflns 8162
_refine_ls_number_restraints 5
_refine_ls_restrained_S_all 1.014
_refine_ls_R_factor_all 0.0841
_refine_ls_R_factor_gt 0.0494
_refine_ls_shift/su_max 0.001
_refine_ls_shift/su_mean 0.000
_refine_ls_structure_factor_coef Fsqd
_refine_ls_weighting_details 'calc w=1/[\s^2^(Fo^2^)+(0.0341P)^2^+0.0000P] where P=(Fo^2^+2Fc^2^)/3'
_refine_ls_weighting_scheme calc
_refine_ls_wR_factor_gt 0.0811
_refine_ls_wR_factor_ref 0.0884
_reflns_number_gt 5798
_reflns_number_total 8162
_reflns_threshold_expression >2sigma(I)
_cod_data_source_file c0dt01815e.txt
_cod_data_source_block max64
_cod_depositor_comments
;
The following automatic conversions were performed:

'_exptl_crystal_density_meas' value 'not measured' was changed to '?'
- the value is perceived as not measured.

Automatic conversion script
Id: cif_fix_values 3008 2015-01-20 13:52:24Z robertas 
;
_cod_original_sg_symbol_H-M P21/n
_cod_database_code 7016023

loop_
_symmetry_equiv_pos_as_xyz
'x, y, z'
'-x+1/2, y+1/2, -z+1/2'
'-x, -y, -z'
'x-1/2, -y-1/2, z-1/2'

loop_
_atom_site_label
_atom_site_type_symbol
_atom_site_fract_x
_atom_site_fract_y
_atom_site_fract_z
_atom_site_U_iso_or_equiv
_atom_site_adp_type
_atom_site_occupancy
_atom_site_symmetry_multiplicity
_atom_site_calc_flag
_atom_site_refinement_flags
_atom_site_disorder_assembly
_atom_site_disorder_group
O2W O 0.8417(4) 0.0025(3) 0.46785(17) 0.0963(12) Uani 1 1 d D . .
O3W O 0.5124(4) 0.3619(2) -0.01566(16) 0.0943(11) Uani 1 1 d D . .
O4W O 0.3726(6) 0.2725(4) -0.1310(3) 0.173(2) Uani 1 1 d . . .
C11 C 0.8826(3) 0.16568(16) 0.05924(12) 0.0299(6) Uani 1 1 d . . .
C3 C 0.9120(3) -0.18019(16) 0.05044(12) 0.0296(6) Uani 1 1 d . . .
C2 C 0.9603(3) -0.22329(16) 0.10729(13) 0.0366(7) Uani 1 1 d . . .
C10 C 0.9294(3) 0.20655(17) 0.11759(12) 0.0346(6) Uani 1 1 d . . .
C24 C 0.5022(3) 0.13628(18) 0.08821(12) 0.0343(6) Uani 1 1 d . . .
C12 C 0.8327(3) 0.21874(17) 0.00718(12) 0.0361(7) Uani 1 1 d . . .
C1 C 1.0110(3) -0.17696(18) 0.16470(12) 0.0392(7) Uani 1 1 d . . .
H016 H 1.0440 -0.2105 0.1997 0.047 Uiso 1 1 calc R . .
C18 C 0.6485(3) 0.01841(18) 0.28571(13) 0.0387(7) Uani 1 1 d . . .
C22 C 0.3602(3) 0.0313(2) 0.01349(13) 0.0438(7) Uani 1 1 d . . .
H019 H 0.3104 -0.0049 -0.0131 0.053 Uiso 1 1 calc R . .
C4 C 0.8653(3) -0.23090(17) -0.00376(13) 0.0357(6) Uani 1 1 d . . .
C25 C 0.5778(3) 0.19278(18) 0.13335(13) 0.0376(7) Uani 1 1 d . . .
C9 C 0.9792(3) 0.15842(18) 0.17404(12) 0.0378(7) Uani 1 1 d . . .
H023 H 1.0052 0.1905 0.2111 0.045 Uiso 1 1 calc R . .
C21 C 0.4088(3) 0.0050(2) 0.07426(12) 0.0373(6) Uani 1 1 d . . .
H024 H 0.3910 -0.0495 0.0893 0.045 Uiso 1 1 calc R . .
C19 C 0.5104(3) -0.0830(2) 0.20813(13) 0.0440(8) Uani 1 1 d . . .
C17 C 0.6956(3) -0.00838(19) 0.16640(11) 0.0355(6) Uani 1 1 d . . .
C15 C 0.9283(3) 0.29834(19) 0.12202(14) 0.0480(8) Uani 1 1 d . . .
H029 H 0.9607 0.3254 0.1602 0.058 Uiso 1 1 calc R . .
C20 C 0.4316(3) 0.0804(2) 0.23544(13) 0.0437(7) Uani 1 1 d . . .
C7 C 0.9603(4) -0.31502(19) 0.10886(16) 0.0553(10) Uani 1 1 d . . .
H032 H 0.9932 -0.3438 0.1462 0.066 Uiso 1 1 calc R . .
C8 C 0.7683(3) -0.2281(2) -0.11263(15) 0.0520(9) Uani 1 1 d . . .
H03C H 0.7426 -0.1872 -0.1465 0.078 Uiso 1 1 calc R . .
H03D H 0.7042 -0.2600 -0.1020 0.078 Uiso 1 1 calc R . .
H03E H 0.8217 -0.2679 -0.1269 0.078 Uiso 1 1 calc R . .
C28 C 0.6843(3) 0.2046(2) 0.23427(15) 0.0467(8) Uani 1 1 d . . .
H034 H 0.7132 0.1817 0.2746 0.056 Uiso 1 1 calc R . .
C5 C 0.8644(4) -0.3200(2) -0.00020(16) 0.0561(10) Uani 1 1 d . . .
H035 H 0.8313 -0.3526 -0.0356 0.067 Uiso 1 1 calc R . .
C16 C 0.7336(4) 0.2232(2) -0.10110(15) 0.0580(10) Uani 1 1 d . . .
H03F H 0.7066 0.1847 -0.1364 0.087 Uiso 1 1 calc R . .
H03G H 0.7869 0.2640 -0.1143 0.087 Uiso 1 1 calc R . .
H03H H 0.6702 0.2543 -0.0887 0.087 Uiso 1 1 calc R . .
C23 C 0.3875(3) 0.1128(2) -0.00678(14) 0.0461(8) Uani 1 1 d . . .
H039 H 0.3550 0.1314 -0.0478 0.055 Uiso 1 1 calc R . .
C13 C 0.8311(3) 0.30785(19) 0.01315(15) 0.0494(9) Uani 1 1 d . . .
H040 H 0.7972 0.3419 -0.0213 0.059 Uiso 1 1 calc R . .
C14 C 0.8803(4) 0.3477(2) 0.07082(16) 0.0575(10) Uani 1 1 d . . .
H041 H 0.8803 0.4081 0.0743 0.069 Uiso 1 1 calc R . .
C27 C 0.7108(4) 0.2883(2) 0.21950(18) 0.0594(10) Uani 1 1 d . . .
H046 H 0.7575 0.3226 0.2493 0.071 Uiso 1 1 calc R . .
C26 C 0.6670(4) 0.3203(2) 0.15964(19) 0.0613(10) Uani 1 1 d . . .
H047 H 0.6845 0.3772 0.1493 0.074 Uiso 1 1 calc R . .
C6 C 0.9131(4) -0.3620(2) 0.05661(17) 0.0657(12) Uani 1 1 d . . .
H048 H 0.9132 -0.4226 0.0586 0.079 Uiso 1 1 calc R . .
Fe1 Fe 0.56293(4) 0.03394(2) 0.201322(16) 0.02982(10) Uani 1 1 d . . .
Mn1 Mn 0.94531(4) -0.00841(2) 0.106736(16) 0.02605(10) Uani 1 1 d . . .
N1 N 1.0146(2) -0.09426(14) 0.17183(10) 0.0376(6) Uani 1 1 d . . .
N2 N 0.9909(2) 0.07555(14) 0.17791(10) 0.0360(6) Uani 1 1 d . . .
N8 N 0.6165(2) 0.15514(15) 0.19079(10) 0.0349(5) Uani 1 1 d . . .
N7 N 0.4820(2) 0.05720(14) 0.11226(10) 0.0314(5) Uani 1 1 d . . .
N3 N 0.7751(2) -0.02745(19) 0.14514(11) 0.0499(7) Uani 1 1 d . . .
N4 N 0.7052(3) 0.01199(17) 0.33507(11) 0.0546(8) Uani 1 1 d . . .
N6 N 0.3561(3) 0.1143(3) 0.25243(15) 0.0753(10) Uani 1 1 d . . .
N5 N 0.4817(3) -0.1538(2) 0.21190(15) 0.0725(11) Uani 1 1 d . . .
N9 N 0.4591(2) 0.16653(17) 0.03026(11) 0.0450(6) Uani 1 1 d . . .
N10 N 0.6002(3) 0.27261(17) 0.11562(13) 0.0522(7) Uani 1 1 d . . .
O1 O 0.90753(18) -0.09422(11) 0.04339(8) 0.0324(4) Uani 1 1 d . . .
O2 O 0.88275(18) 0.08008(11) 0.04972(8) 0.0347(5) Uani 1 1 d . . .
O1W O 1.12186(18) 0.00263(14) 0.07888(9) 0.0372(4) Uani 1 1 d D . .
O3 O 0.8227(2) -0.18233(12) -0.05696(9) 0.0423(5) Uani 1 1 d . . .
O4 O 0.7889(2) 0.17329(12) -0.04738(9) 0.0458(6) Uani 1 1 d . . .
C39A C 1.1343(6) 0.0306(3) 0.35290(16) 0.100(2) Uani 0.36 1 d P A 1
H39A H 1.2166 0.0338 0.3559 0.120 Uiso 0.36 1 calc PR A 1
H39B H 1.1150 0.0587 0.3912 0.120 Uiso 0.36 1 calc PR A 1
C40A C 1.0834(3) 0.0855(2) 0.29561(13) 0.0499(9) Uani 0.36 1 d P A 1
H40A H 1.1294 0.1375 0.2937 0.060 Uiso 0.36 1 calc PR A 1
H40B H 1.0070 0.1037 0.3009 0.060 Uiso 0.36 1 calc PR A 1
C41A C 1.1168(4) -0.1057(2) 0.28846(15) 0.0708(14) Uani 0.36 1 d P A 1
H41A H 1.1920 -0.0982 0.2765 0.085 Uiso 0.36 1 calc PR A 1
H41B H 1.0999 -0.1674 0.2907 0.085 Uiso 0.36 1 calc PR A 1
C42A C 1.0218(8) -0.0559(5) 0.2404(3) 0.0297(17) Uani 0.36 1 d P A 1
H42A H 0.9479 -0.0520 0.2557 0.036 Uiso 0.36 1 calc PR A 1
C44A C 1.1063(13) -0.0558(7) 0.3563(4) 0.054(3) Uani 0.36 1 d P A 1
H44A H 1.0287 -0.0610 0.3653 0.065 Uiso 0.36 1 calc PR A 1
H44B H 1.1569 -0.0833 0.3914 0.065 Uiso 0.36 1 calc PR A 1
C43A C 1.0780(9) 0.0341(7) 0.2320(5) 0.032(2) Uani 0.36 1 d P A 1
H43A H 1.1536 0.0279 0.2191 0.038 Uiso 0.36 1 calc PR A 1
C39B C 1.1343(6) 0.0306(3) 0.35290(16) 0.100(2) Uani 0.64 1 d P A 2
H39C H 1.1891 0.0664 0.3806 0.120 Uiso 0.64 1 calc PR A 2
H39D H 1.0736 0.0163 0.3772 0.120 Uiso 0.64 1 calc PR A 2
C40B C 1.0834(3) 0.0855(2) 0.29561(13) 0.0499(9) Uani 0.64 1 d P A 2
H40C H 1.1438 0.1177 0.2798 0.060 Uiso 0.64 1 calc PR A 2
H40D H 1.0306 0.1275 0.3092 0.060 Uiso 0.64 1 calc PR A 2
C41B C 1.1168(4) -0.1057(2) 0.28846(15) 0.0708(14) Uani 0.64 1 d P A 2
H41C H 1.1601 -0.1570 0.2802 0.085 Uiso 0.64 1 calc PR A 2
H41D H 1.0466 -0.1241 0.3028 0.085 Uiso 0.64 1 calc PR A 2
C43B C 1.0205(6) 0.0294(4) 0.2412(3) 0.0410(13) Uani 0.64 1 d P A 2
H43B H 0.9498 0.0081 0.2545 0.049 Uiso 0.64 1 calc PR A 2
C42B C 1.0904(6) -0.0483(3) 0.2265(2) 0.0411(12) Uani 0.64 1 d P A 2
H42B H 1.1615 -0.0291 0.2125 0.049 Uiso 0.64 1 calc PR A 2
C44B C 1.1883(10) -0.0466(5) 0.3405(3) 0.091(3) Uani 0.64 1 d P A 2
H44C H 1.2057 -0.0793 0.3804 0.109 Uiso 0.64 1 calc PR A 2
H44D H 1.2602 -0.0325 0.3262 0.109 Uiso 0.64 1 calc PR A 2
H1W H 1.131(4) -0.041(2) 0.0536(17) 0.077(13) Uiso 1 1 d D . .
H2W H 1.128(4) 0.0485(18) 0.0554(17) 0.073(13) Uiso 1 1 d D . .
H3W H 0.877(5) 0.050(4) 0.474(3) 0.11(2) Uiso 1 1 d . . .
H4W H 0.814(6) 0.011(4) 0.4260(13) 0.14(2) Uiso 1 1 d D . .
H5W H 0.554(5) 0.404(3) 0.007(3) 0.12(2) Uiso 1 1 d D . .
H6W H 0.519(8) 0.314(3) 0.010(3) 0.19(3) Uiso 1 1 d D . .

loop_
_atom_site_aniso_label
_atom_site_aniso_U_11
_atom_site_aniso_U_22
_atom_site_aniso_U_33
_atom_site_aniso_U_23
_atom_site_aniso_U_13
_atom_site_aniso_U_12
O2W 0.103(3) 0.086(2) 0.084(2) 0.0035(18) -0.032(2) -0.007(2)
O3W 0.118(3) 0.075(2) 0.080(2) 0.0258(18) -0.013(2) 0.003(2)
O4W 0.180(6) 0.181(5) 0.143(4) 0.006(3) -0.025(4) -0.008(4)
C11 0.0335(17) 0.0252(13) 0.0303(12) 0.0003(9) 0.0033(11) 0.0020(11)
C3 0.0330(17) 0.0265(13) 0.0299(12) 0.0014(9) 0.0066(11) -0.0028(11)
C2 0.049(2) 0.0258(13) 0.0345(13) 0.0027(11) 0.0036(12) -0.0035(13)
C10 0.0452(19) 0.0269(13) 0.0314(13) -0.0023(10) 0.0056(12) 0.0010(12)
C24 0.0310(17) 0.0397(15) 0.0320(12) 0.0030(11) 0.0044(12) 0.0002(12)
C12 0.0419(19) 0.0307(14) 0.0329(12) 0.0013(10) -0.0023(12) 0.0049(12)
C1 0.054(2) 0.0344(15) 0.0264(12) 0.0076(10) -0.0016(12) 0.0040(13)
C18 0.0436(19) 0.0357(16) 0.0357(13) -0.0022(11) 0.0030(13) 0.0015(13)
C22 0.0289(17) 0.065(2) 0.0349(13) -0.0042(13) -0.0037(12) -0.0014(15)
C4 0.0411(19) 0.0298(14) 0.0334(13) -0.0011(10) -0.0027(12) -0.0052(12)
C25 0.0360(18) 0.0374(15) 0.0391(14) 0.0041(11) 0.0049(13) -0.0015(13)
C9 0.047(2) 0.0375(16) 0.0264(12) -0.0073(10) -0.0017(12) 0.0027(13)
C21 0.0328(17) 0.0423(16) 0.0355(12) -0.0012(11) 0.0009(11) -0.0050(13)
C19 0.047(2) 0.0490(19) 0.0314(13) 0.0077(12) -0.0070(13) -0.0104(15)
C17 0.0344(17) 0.0447(16) 0.0261(11) -0.0002(11) 0.0005(11) -0.0033(13)
C15 0.069(3) 0.0339(15) 0.0392(15) -0.0104(11) 0.0029(15) 0.0040(15)
C20 0.0358(19) 0.066(2) 0.0292(13) -0.0022(12) 0.0045(13) -0.0003(16)
C7 0.082(3) 0.0342(16) 0.0453(16) 0.0106(13) -0.0029(17) -0.0023(17)
C8 0.058(2) 0.0483(18) 0.0418(15) -0.0128(13) -0.0154(15) -0.0024(16)
C28 0.049(2) 0.0467(18) 0.0414(15) -0.0055(13) -0.0036(14) -0.0067(15)
C5 0.082(3) 0.0331(16) 0.0466(16) -0.0073(13) -0.0094(17) -0.0095(17)
C16 0.064(3) 0.056(2) 0.0447(17) 0.0140(14) -0.0190(17) 0.0037(18)
C23 0.042(2) 0.061(2) 0.0317(13) 0.0053(13) -0.0049(13) 0.0023(16)
C13 0.068(3) 0.0336(16) 0.0435(16) 0.0052(12) -0.0002(16) 0.0099(15)
C14 0.089(3) 0.0268(15) 0.0540(18) -0.0029(13) 0.0016(19) 0.0070(17)
C27 0.060(3) 0.049(2) 0.064(2) -0.0094(16) -0.0061(19) -0.0175(18)
C26 0.069(3) 0.0379(18) 0.074(2) 0.0027(16) 0.004(2) -0.0133(17)
C6 0.107(4) 0.0225(15) 0.061(2) 0.0026(13) -0.007(2) -0.0104(18)
Fe1 0.0284(2) 0.0356(2) 0.02428(16) 0.00084(14) 0.00064(14) -0.00299(17)
Mn1 0.0325(2) 0.02426(19) 0.01988(15) -0.00038(14) -0.00072(14) 0.00161(17)
N1 0.0538(18) 0.0309(12) 0.0247(10) 0.0000(8) -0.0051(10) 0.0036(11)
N2 0.0511(17) 0.0304(12) 0.0226(9) -0.0014(8) -0.0062(10) 0.0016(11)
N8 0.0335(15) 0.0363(12) 0.0332(11) -0.0019(9) -0.0002(10) -0.0047(10)
N7 0.0272(13) 0.0385(12) 0.0278(10) 0.0017(8) 0.0023(9) -0.0026(10)
N3 0.0387(17) 0.0734(19) 0.0374(12) -0.0002(12) 0.0056(12) 0.0017(14)
N4 0.071(2) 0.0483(16) 0.0374(12) 0.0005(11) -0.0133(13) 0.0067(14)
N6 0.052(2) 0.123(3) 0.0513(17) -0.0051(18) 0.0106(16) 0.017(2)
N5 0.090(3) 0.0554(19) 0.0608(18) 0.0148(14) -0.0244(18) -0.0281(18)
N9 0.0462(18) 0.0500(15) 0.0359(12) 0.0091(10) -0.0029(12) 0.0009(13)
N10 0.059(2) 0.0383(15) 0.0572(15) 0.0064(12) 0.0022(14) -0.0093(13)
O1 0.0465(13) 0.0238(9) 0.0253(8) -0.0008(6) 0.0001(8) -0.0015(8)
O2 0.0475(13) 0.0252(9) 0.0273(8) -0.0006(7) -0.0072(8) 0.0031(8)
O1W 0.0399(12) 0.0404(11) 0.0315(8) 0.0005(9) 0.0064(8) -0.0023(10)
O3 0.0571(16) 0.0312(10) 0.0332(9) -0.0049(7) -0.0097(9) -0.0018(9)
O4 0.0597(16) 0.0341(11) 0.0362(10) 0.0030(8) -0.0151(10) 0.0013(10)
C39A 0.183(6) 0.066(3) 0.0325(16) -0.0064(16) -0.038(2) 0.016(3)
C40A 0.073(3) 0.0433(17) 0.0275(13) -0.0052(11) -0.0107(14) -0.0017(16)
C41A 0.122(4) 0.0404(18) 0.0360(15) 0.0037(13) -0.032(2) 0.010(2)
C42A 0.029(5) 0.038(5) 0.020(3) -0.001(3) -0.002(3) 0.000(4)
C44A 0.080(9) 0.049(6) 0.027(4) 0.008(3) -0.009(5) -0.012(6)
C43A 0.028(6) 0.035(5) 0.028(4) -0.002(3) -0.007(4) -0.004(5)
C39B 0.183(6) 0.066(3) 0.0325(16) -0.0064(16) -0.038(2) 0.016(3)
C40B 0.073(3) 0.0433(17) 0.0275(13) -0.0052(11) -0.0107(14) -0.0017(16)
C41B 0.122(4) 0.0404(18) 0.0360(15) 0.0037(13) -0.032(2) 0.010(2)
C43B 0.052(4) 0.042(3) 0.025(2) 0.0001(19) -0.008(3) 0.001(3)
C42B 0.053(4) 0.037(3) 0.028(2) 0.0023(18) -0.009(2) 0.002(3)
C44B 0.145(9) 0.054(4) 0.053(4) 0.002(3) -0.052(5) 0.012(5)

loop_
_atom_type_symbol
_atom_type_description
_atom_type_scat_dispersion_real
_atom_type_scat_dispersion_imag
_atom_type_scat_source
C C 0.0033 0.0016 'International Tables Vol C Tables 4.2.6.8 and 6.1.1.4'
H H 0.0000 0.0000 'International Tables Vol C Tables 4.2.6.8 and 6.1.1.4'
Fe Fe 0.3463 0.8444 'International Tables Vol C Tables 4.2.6.8 and 6.1.1.4'
Mn Mn 0.3368 0.7283 'International Tables Vol C Tables 4.2.6.8 and 6.1.1.4'
N N 0.0061 0.0033 'International Tables Vol C Tables 4.2.6.8 and 6.1.1.4'
O O 0.0106 0.0060 'International Tables Vol C Tables 4.2.6.8 and 6.1.1.4'

loop_
_geom_angle_atom_site_label_1
_geom_angle_atom_site_label_2
_geom_angle_atom_site_label_3
_geom_angle
_geom_angle_site_symmetry_1
_geom_angle_site_symmetry_3
_geom_angle_publ_flag
H3W O2W H4W 98(5) . . ?
H5W O3W H6W 107(6) . . ?
O2 C11 C10 124.1(2) . . ?
O2 C11 C12 117.6(2) . . ?
C10 C11 C12 118.3(2) . . ?
O1 C3 C2 124.5(2) . . ?
O1 C3 C4 116.9(2) . . ?
C2 C3 C4 118.6(2) . . ?
C3 C2 C7 119.3(3) . . ?
C3 C2 C1 122.5(2) . . ?
C7 C2 C1 118.3(2) . . ?
C11 C10 C15 119.6(2) . . ?
C11 C10 C9 122.7(2) . . ?
C15 C10 C9 117.6(2) . . ?
N9 C24 N7 126.3(3) . . ?
N9 C24 C25 119.3(2) . . ?
N7 C24 C25 114.4(2) . . ?
O4 C12 C13 125.0(2) . . ?
O4 C12 C11 114.2(2) . . ?
C13 C12 C11 120.8(2) . . ?
N1 C1 C2 126.0(2) . . ?
N1 C1 H016 117.0 . . ?
C2 C1 H016 117.0 . . ?
N4 C18 Fe1 175.7(3) . . ?
C21 C22 C23 117.9(3) . . ?
C21 C22 H019 121.0 . . ?
C23 C22 H019 121.0 . . ?
C5 C4 O3 125.6(2) . . ?
C5 C4 C3 120.7(2) . . ?
O3 C4 C3 113.7(2) . . ?
N10 C25 N8 126.4(3) . . ?
N10 C25 C24 119.5(2) . . ?
N8 C25 C24 114.1(2) . . ?
N2 C9 C10 126.0(2) . . ?
N2 C9 H023 117.0 . . ?
C10 C9 H023 117.0 . . ?
N7 C21 C22 120.8(3) . . ?
N7 C21 H024 119.6 . . ?
C22 C21 H024 119.6 . . ?
N5 C19 Fe1 178.2(4) . . ?
N3 C17 Fe1 175.4(3) . . ?
C14 C15 C10 120.6(3) . . ?
C14 C15 H029 119.7 . . ?
C10 C15 H029 119.7 . . ?
N6 C20 Fe1 173.9(3) . . ?
C6 C7 C2 120.9(3) . . ?
C6 C7 H032 119.5 . . ?
C2 C7 H032 119.5 . . ?
O3 C8 H03C 109.5 . . ?
O3 C8 H03D 109.5 . . ?
H03C C8 H03D 109.5 . . ?
O3 C8 H03E 109.5 . . ?
H03C C8 H03E 109.5 . . ?
H03D C8 H03E 109.5 . . ?
N8 C28 C27 120.5(3) . . ?
N8 C28 H034 119.7 . . ?
C27 C28 H034 119.7 . . ?
C4 C5 C6 120.1(3) . . ?
C4 C5 H035 120.0 . . ?
C6 C5 H035 120.0 . . ?
O4 C16 H03F 109.5 . . ?
O4 C16 H03G 109.5 . . ?
H03F C16 H03G 109.5 . . ?
O4 C16 H03H 109.5 . . ?
H03F C16 H03H 109.5 . . ?
H03G C16 H03H 109.5 . . ?
N9 C23 C22 122.5(3) . . ?
N9 C23 H039 118.7 . . ?
C22 C23 H039 118.7 . . ?
C12 C13 C14 120.3(3) . . ?
C12 C13 H040 119.9 . . ?
C14 C13 H040 119.9 . . ?
C15 C14 C13 120.3(3) . . ?
C15 C14 H041 119.8 . . ?
C13 C14 H041 119.8 . . ?
C28 C27 C26 118.4(3) . . ?
C28 C27 H046 120.8 . . ?
C26 C27 H046 120.8 . . ?
N10 C26 C27 122.3(3) . . ?
N10 C26 H047 118.8 . . ?
C27 C26 H047 118.8 . . ?
C7 C6 C5 120.4(3) . . ?
C7 C6 H048 119.8 . . ?
C5 C6 H048 119.8 . . ?
C18 Fe1 C19 86.89(12) . . ?
C18 Fe1 C20 92.54(12) . . ?
C19 Fe1 C20 91.58(15) . . ?
C18 Fe1 C17 87.92(12) . . ?
C19 Fe1 C17 90.41(14) . . ?
C20 Fe1 C17 177.98(14) . . ?
C18 Fe1 N8 94.98(11) . . ?
C19 Fe1 N8 177.93(11) . . ?
C20 Fe1 N8 89.21(12) . . ?
C17 Fe1 N8 88.79(11) . . ?
C18 Fe1 N7 175.69(12) . . ?
C19 Fe1 N7 97.08(10) . . ?
C20 Fe1 N7 89.04(11) . . ?
C17 Fe1 N7 90.36(10) . . ?
N8 Fe1 N7 81.02(9) . . ?
O1 Mn1 O2 91.70(7) . . ?
O1 Mn1 N1 92.80(8) . . ?
O2 Mn1 N1 175.50(8) . . ?
O1 Mn1 N2 175.79(8) . . ?
O2 Mn1 N2 92.50(8) . . ?
N1 Mn1 N2 83.01(9) . . ?
O1 Mn1 O1W 89.87(8) . . ?
O2 Mn1 O1W 94.04(9) . . ?
N1 Mn1 O1W 85.80(10) . . ?
N2 Mn1 O1W 89.53(10) . . ?
O1 Mn1 N3 91.92(10) . . ?
O2 Mn1 N3 91.93(10) . . ?
N1 Mn1 N3 88.09(11) . . ?
N2 Mn1 N3 88.25(11) . . ?
O1W Mn1 N3 173.71(8) . . ?
C1 N1 C42B 123.8(3) . . ?
C1 N1 C42A 118.9(3) . . ?
C42B N1 C42A 34.7(3) . . ?
C1 N1 Mn1 125.23(18) . . ?
C42B N1 Mn1 110.2(2) . . ?
C42A N1 Mn1 110.2(3) . . ?
C9 N2 C43B 122.3(3) . . ?
C9 N2 C43A 120.5(4) . . ?
C43B N2 C43A 28.1(3) . . ?
C9 N2 Mn1 125.72(17) . . ?
C43B N2 Mn1 111.0(3) . . ?
C43A N2 Mn1 110.9(4) . . ?
C25 N8 C28 116.4(2) . . ?
C25 N8 Fe1 115.41(18) . . ?
C28 N8 Fe1 128.1(2) . . ?
C21 N7 C24 116.7(2) . . ?
C21 N7 Fe1 128.26(18) . . ?
C24 N7 Fe1 115.04(17) . . ?
C17 N3 Mn1 157.7(3) . . ?
C24 N9 C23 115.7(3) . . ?
C25 N10 C26 115.9(3) . . ?
C3 O1 Mn1 128.18(15) . . ?
C11 O2 Mn1 128.83(15) . . ?
Mn1 O1W H1W 108(3) . . ?
Mn1 O1W H2W 112(3) . . ?
H1W O1W H2W 104(4) . . ?
C4 O3 C8 117.4(2) . . ?
C12 O4 C16 116.8(2) . . ?
C44A C39A C40A 120.7(5) . . ?
C44A C39A H39A 107.2 . . ?
C40A C39A H39A 107.2 . . ?
C44A C39A H39B 107.2 . . ?
C40A C39A H39B 107.2 . . ?
H39A C39A H39B 106.8 . . ?
C39A C40A C43A 111.1(5) . . ?
C39A C40A H40A 109.4 . . ?
C43A C40A H40A 109.4 . . ?
C39A C40A H40B 109.4 . . ?
C43A C40A H40B 109.4 . . ?
H40A C40A H40B 108.0 . . ?
C42A C41A C44A 100.6(6) . . ?
C42A C41A H41A 111.7 . . ?
C44A C41A H41A 111.7 . . ?
C42A C41A H41B 111.7 . . ?
C44A C41A H41B 111.7 . . ?
H41A C41A H41B 109.4 . . ?
N1 C42A C43A 101.2(6) . . ?
N1 C42A C41A 109.8(5) . . ?
C43A C42A C41A 103.0(7) . . ?
N1 C42A H42A 113.9 . . ?
C43A C42A H42A 113.9 . . ?
C41A C42A H42A 113.9 . . ?
C39A C44A C41A 110.7(7) . . ?
C39A C44A H44A 109.5 . . ?
C41A C44A H44A 109.5 . . ?
C39A C44A H44B 109.5 . . ?
C41A C44A H44B 109.5 . . ?
H44A C44A H44B 108.1 . . ?
C40A C43A N2 110.9(7) . . ?
C40A C43A C42A 108.4(7) . . ?
N2 C43A C42A 101.5(6) . . ?
C40A C43A H43A 111.9 . . ?
N2 C43A H43A 111.9 . . ?
C42A C43A H43A 111.9 . . ?
N2 C43B C42B 104.6(4) . . ?
N2 C43B H43B 108.4 . . ?
C42B C43B H43B 108.4 . . ?
C43B C42B N1 104.1(4) . . ?
C43B C42B H42B 110.4 . . ?
N1 C42B H42B 110.4 . . ?
H44C C44B H44D 107.6 . . ?

loop_
_geom_bond_atom_site_label_1
_geom_bond_atom_site_label_2
_geom_bond_distance
_geom_bond_site_symmetry_2
_geom_bond_publ_flag
O2W H3W 0.85(6) . ?
O2W H4W 0.90(2) . ?
O3W H5W 0.90(2) . ?
O3W H6W 0.90(2) . ?
C11 O2 1.328(3) . ?
C11 C10 1.409(4) . ?
C11 C12 1.414(4) . ?
C3 O1 1.326(3) . ?
C3 C2 1.404(4) . ?
C3 C4 1.416(4) . ?
C2 C7 1.407(4) . ?
C2 C1 1.445(4) . ?
C10 C15 1.411(4) . ?
C10 C9 1.440(4) . ?
C24 N9 1.326(3) . ?
C24 N7 1.349(3) . ?
C24 C25 1.478(4) . ?
C12 O4 1.370(3) . ?
C12 C13 1.372(4) . ?
C1 N1 1.277(3) . ?
C1 H016 0.9300 . ?
C18 N4 1.146(4) . ?
C18 Fe1 1.911(3) . ?
C22 C21 1.374(4) . ?
C22 C23 1.375(5) . ?
C22 H019 0.9300 . ?
C4 C5 1.368(4) . ?
C4 O3 1.370(3) . ?
C25 N10 1.318(4) . ?
C25 N8 1.349(3) . ?
C9 N2 1.279(3) . ?
C9 H023 0.9300 . ?
C21 N7 1.345(3) . ?
C21 H024 0.9300 . ?
C19 N5 1.144(4) . ?
C19 Fe1 1.911(3) . ?
C17 N3 1.142(4) . ?
C17 Fe1 1.947(3) . ?
C15 C14 1.363(4) . ?
C15 H029 0.9300 . ?
C20 N6 1.140(4) . ?
C20 Fe1 1.947(3) . ?
C7 C6 1.357(5) . ?
C7 H032 0.9300 . ?
C8 O3 1.426(3) . ?
C8 H03C 0.9600 . ?
C8 H03D 0.9600 . ?
C8 H03E 0.9600 . ?
C28 N8 1.350(4) . ?
C28 C27 1.368(5) . ?
C28 H034 0.9300 . ?
C5 C6 1.397(5) . ?
C5 H035 0.9300 . ?
C16 O4 1.432(3) . ?
C16 H03F 0.9600 . ?
C16 H03G 0.9600 . ?
C16 H03H 0.9600 . ?
C23 N9 1.340(4) . ?
C23 H039 0.9300 . ?
C13 C14 1.398(5) . ?
C13 H040 0.9300 . ?
C14 H041 0.9300 . ?
C27 C26 1.371(5) . ?
C27 H046 0.9300 . ?
C26 N10 1.336(4) . ?
C26 H047 0.9300 . ?
C6 H048 0.9300 . ?
Fe1 N8 1.987(2) . ?
Fe1 N7 1.993(2) . ?
Mn1 O1 1.8732(17) . ?
Mn1 O2 1.8819(17) . ?
Mn1 N1 1.980(2) . ?
Mn1 N2 1.981(2) . ?
Mn1 O1W 2.266(2) . ?
Mn1 N3 2.305(3) . ?
N1 C42B 1.514(5) . ?
N1 C42A 1.544(7) . ?
N2 C43B 1.497(6) . ?
N2 C43A 1.546(10) . ?
O1W H1W 0.867(19) . ?
O1W H2W 0.869(19) . ?
C39A C44A 1.371(11) . ?
C39A C40A 1.512(4) . ?
C39A H39A 0.9700 . ?
C39A H39B 0.9700 . ?
C40A C43A 1.542(10) . ?
C40A H40A 0.9700 . ?
C40A H40B 0.9700 . ?
C41A C42A 1.584(8) . ?
C41A C44A 1.637(11) . ?
C41A H41A 0.9700 . ?
C41A H41B 0.9700 . ?
C42A C43A 1.555(13) . ?
C42A H42A 0.9800 . ?
C44A H44A 0.9700 . ?
C44A H44B 0.9700 . ?
C43A H43A 0.9800 . ?
C43B C42B 1.510(9) . ?
C43B H43B 0.9800 . ?
C42B H42B 0.9800 . ?
C44B H44C 0.9700 . ?
C44B H44D 0.9700 . ?
